data_1545495
loop_
_publ_author_name
'Ellouz, Mohamed'
'Sebbar, Nada Kheira'
'Ouzidan, Younes'
'Essassi, El Mokhtar'
'Mague, Joel T.'

_publ_section_title
;
 4-Methyl-3,4-dihydro-2<i>H</i>-1,4-benzothiazin-3-one
;
_journal_coeditor_code HB4112
_journal_issue 2
_journal_name_full IUCrData
_journal_page_first x170097
_journal_paper_doi 10.1107/S2414314617000979
_journal_volume 2
_journal_year 2017
_chemical_formula_iupac 'C9 H9 N O S'
_chemical_formula_moiety 'C9 H9 N O S'
_chemical_formula_sum 'C9 H9 N O S'
_chemical_formula_weight 179.23
_chemical_name_systematic
;
4-Methyl-3,4-dihydro-2<i>H</i>-1,4-benzothiazin-3-one
;
_space_group_crystal_system orthorhombic
_space_group_IT_number 61
_space_group_name_Hall '-P 2ac 2ab'
_space_group_name_H-M_alt 'P b c a'
_symmetry_space_group_name_Hall '-P 2ac 2ab'
_symmetry_space_group_name_H-M 'P b c a'
_atom_sites_solution_hydrogens difmap
_atom_sites_solution_primary direct
_atom_sites_solution_secondary difmap
_audit_creation_method SHELXL-2014/7
_cell_angle_alpha 90
_cell_angle_beta 90
_cell_angle_gamma 90
_cell_formula_units_Z 8
_cell_length_a 7.3148(6)
_cell_length_b 8.4030(6)
_cell_length_c 27.670(2)
_cell_measurement_reflns_used 9930
_cell_measurement_temperature 150(2)
_cell_measurement_theta_max 72.39
_cell_measurement_theta_min 3.19
_cell_volume 1700.8(2)
_computing_cell_refinement
;
<i>SAINT</i> (Bruker, 2016)
;
_computing_data_collection
;
<i>APEX3</i> (Bruker, 2016)
;
_computing_data_reduction
;
<i>SAINT</i>  (Bruker, 2016)
;
_computing_molecular_graphics
;
<i>DIAMOND</i> (Brandenburg & Putz, 2012)
;
_computing_publication_material
;
<i>SHELXTL</i> (Sheldrick, 2008)
;
_computing_structure_refinement
;
<i>SHELXL2014</i> (Sheldrick, 2015<i>b</i>)
;
_computing_structure_solution
;
<i>SHELXT</i> (Sheldrick, 2015<i>a</i>)
;
_diffrn_ambient_temperature 150(2)
_diffrn_detector_area_resol_mean 10.4167
_diffrn_measured_fraction_theta_full 0.999
_diffrn_measured_fraction_theta_max 0.999
_diffrn_measurement_device_type 'Bruker D8 VENTURE PHOTON 100 CMOS'
_diffrn_measurement_method '\w scans'
_diffrn_radiation_monochromator mirror
_diffrn_radiation_type CuK\a
_diffrn_radiation_wavelength 1.54178
_diffrn_reflns_av_R_equivalents 0.0402
_diffrn_reflns_limit_h_max 9
_diffrn_reflns_limit_h_min -8
_diffrn_reflns_limit_k_max 10
_diffrn_reflns_limit_k_min -10
_diffrn_reflns_limit_l_max 30
_diffrn_reflns_limit_l_min -34
_diffrn_reflns_number 16139
_diffrn_reflns_theta_full 72.200
_diffrn_reflns_theta_max 72.220
_diffrn_reflns_theta_min 3.194
_exptl_absorpt_coefficient_mu 2.945
_exptl_absorpt_correction_T_max 0.88
_exptl_absorpt_correction_T_min 0.63
_exptl_absorpt_correction_type multi-scan
_exptl_absorpt_process_details
;
(<i>SADABS</i>; Bruker, 2016)
;
_exptl_crystal_colour colourless
_exptl_crystal_density_diffrn 1.400
_exptl_crystal_density_method 'not measured'
_exptl_crystal_description plate
_exptl_crystal_F_000 752
_exptl_crystal_size_max 0.331
_exptl_crystal_size_mid 0.311
_exptl_crystal_size_min 0.043
_refine_diff_density_max 0.285
_refine_diff_density_min -0.237
_refine_ls_extinction_coef 0.0029(3)
_refine_ls_extinction_expression Fc^*^=kFc[1+0.001xFc^2^\l^3^/sin(2\q)]^-1/4^
_refine_ls_extinction_method
;
<i>SHELXL2014</i> (Sheldrick, 2015<i>b</i>)
;
_refine_ls_goodness_of_fit_ref 1.042
_refine_ls_hydrogen_treatment refall
_refine_ls_matrix_type full
_refine_ls_number_parameters 146
_refine_ls_number_reflns 1674
_refine_ls_number_restraints 0
_refine_ls_restrained_S_all 1.042
_refine_ls_R_factor_all 0.0298
_refine_ls_R_factor_gt 0.0292
_refine_ls_shift/su_max 0.002
_refine_ls_shift/su_mean 0.000
_refine_ls_structure_factor_coef Fsqd
_refine_ls_weighting_details 'w=1/[\s^2^(Fo^2^)+(0.0383P)^2^+0.7672P] where P=(Fo^2^+2Fc^2^)/3'
_refine_ls_weighting_scheme calc
_refine_ls_wR_factor_gt 0.0755
_refine_ls_wR_factor_ref 0.0761
_reflns_number_gt 1628
_reflns_number_total 1674
_reflns_threshold_expression 'I > 2\s(I)'
_cod_data_source_file hb4112sup1.cif
_cod_data_source_block I
_cod_database_code 1545495
_shelx_space_group_comment
;
The symmetry employed for this shelxl refinement is uniquely defined
by the following loop, which should always be used as a source of
symmetry information in preference to the above space-group names.
They are only intended as comments.
;
_shelx_estimated_absorpt_t_min 0.442
_shelx_estimated_absorpt_t_max 0.884

loop_
_space_group_symop_operation_xyz
'x, y, z'
'-x+1/2, -y, z+1/2'
'-x, y+1/2, -z+1/2'
'x+1/2, -y+1/2, -z'
'-x, -y, -z'
'x-1/2, y, -z-1/2'
'x, -y-1/2, z-1/2'
'-x-1/2, y-1/2, z'

loop_
_atom_site_type_symbol
_atom_site_label
_atom_site_fract_x
_atom_site_fract_y
_atom_site_fract_z
_atom_site_U_iso_or_equiv
_atom_site_adp_type
_atom_site_calc_flag
_atom_site_occupancy
S S1 0.70736(4) 0.30751(4) 0.62414(2) 0.02827(15) Uani d 1
O O1 0.44820(14) 0.32356(11) 0.50834(3) 0.0293(2) Uani d 1
N N1 0.36431(14) 0.44168(12) 0.57877(3) 0.0207(2) Uani d 1
C C1 0.55962(17) 0.44702(14) 0.65097(4) 0.0227(3) Uani d 1
C C2 0.59106(19) 0.50090(17) 0.69783(5) 0.0302(3) Uani d 1
H H2 0.693(2) 0.458(2) 0.7141(6) 0.039(5) Uiso d 1
C C3 0.4778(2) 0.61424(18) 0.71846(5) 0.0347(3) Uani d 1
H H3 0.499(3) 0.652(2) 0.7512(7) 0.046(5) Uiso d 1
C C4 0.3350(2) 0.67709(18) 0.69178(5) 0.0320(3) Uani d 1
H H4 0.261(3) 0.759(2) 0.7048(6) 0.047(5) Uiso d 1
C C5 0.29965(17) 0.62271(16) 0.64548(5) 0.0257(3) Uani d 1
H H5 0.195(2) 0.666(2) 0.6276(5) 0.030(4) Uiso d 1
C C6 0.40958(16) 0.50524(14) 0.62472(4) 0.0200(3) Uani d 1
C C7 0.49111(17) 0.38099(14) 0.54745(4) 0.0220(3) Uani d 1
C C8 0.68710(17) 0.38743(16) 0.56376(5) 0.0254(3) Uani d 1
H H8A 0.731(2) 0.492(2) 0.5634(6) 0.033(4) Uiso d 1
H H8B 0.759(3) 0.319(2) 0.5421(6) 0.034(4) Uiso d 1
C C9 0.17297(18) 0.44689(17) 0.56278(5) 0.0280(3) Uani d 1
H H9A 0.095(2) 0.435(2) 0.5922(6) 0.034(4) Uiso d 1
H H9B 0.148(3) 0.549(2) 0.5456(6) 0.043(5) Uiso d 1
H H9C 0.152(2) 0.359(2) 0.5394(6) 0.033(4) Uiso d 1

loop_
_atom_site_aniso_label
_atom_site_aniso_U_11
_atom_site_aniso_U_22
_atom_site_aniso_U_33
_atom_site_aniso_U_12
_atom_site_aniso_U_13
_atom_site_aniso_U_23
S1 0.0234(2) 0.0272(2) 0.0342(2) 0.00595(11) -0.00356(11) 0.00232(12)
O1 0.0317(5) 0.0301(5) 0.0261(5) -0.0038(4) -0.0010(4) -0.0083(4)
N1 0.0175(5) 0.0229(5) 0.0217(5) 0.0001(4) -0.0023(4) -0.0015(4)
C1 0.0213(6) 0.0234(6) 0.0233(6) -0.0027(5) -0.0004(4) 0.0032(5)
C2 0.0280(7) 0.0383(7) 0.0242(6) -0.0054(6) -0.0050(5) 0.0052(5)
C3 0.0367(8) 0.0469(8) 0.0206(6) -0.0080(6) 0.0020(5) -0.0050(6)
C4 0.0322(7) 0.0364(7) 0.0275(7) -0.0012(6) 0.0074(6) -0.0069(5)
C5 0.0239(6) 0.0270(6) 0.0262(6) 0.0010(5) 0.0023(5) -0.0006(5)
C6 0.0194(6) 0.0214(6) 0.0192(6) -0.0030(4) 0.0008(4) 0.0011(4)
C7 0.0242(6) 0.0189(5) 0.0229(6) -0.0016(5) 0.0007(5) -0.0012(4)
C8 0.0209(6) 0.0269(6) 0.0283(6) 0.0000(5) 0.0018(5) -0.0044(5)
C9 0.0202(6) 0.0345(7) 0.0294(7) 0.0014(5) -0.0059(5) -0.0028(6)

loop_
_atom_type_symbol
_atom_type_description
_atom_type_scat_dispersion_real
_atom_type_scat_dispersion_imag
_atom_type_scat_source
C C 0.0181 0.0091 'International Tables Vol C Tables 4.2.6.8 and 6.1.1.4'
H H 0.0000 0.0000 'International Tables Vol C Tables 4.2.6.8 and 6.1.1.4'
N N 0.0311 0.0180 'International Tables Vol C Tables 4.2.6.8 and 6.1.1.4'
O O 0.0492 0.0322 'International Tables Vol C Tables 4.2.6.8 and 6.1.1.4'
S S 0.3331 0.5567 'International Tables Vol C Tables 4.2.6.8 and 6.1.1.4'

loop_
_geom_angle_atom_site_label_1
_geom_angle_atom_site_label_2
_geom_angle_atom_site_label_3
_geom_angle
C1 S1 C8 95.30(6)
C7 N1 C6 123.36(10)
C7 N1 C9 117.81(10)
C6 N1 C9 118.77(10)
C2 C1 C6 119.84(12)
C2 C1 S1 120.56(10)
C6 C1 S1 119.61(9)
C3 C2 C1 120.56(13)
C3 C2 H2 122.5(11)
C1 C2 H2 116.9(11)
C4 C3 C2 119.59(13)
C4 C3 H3 119.6(12)
C2 C3 H3 120.8(12)
C3 C4 C5 120.59(13)
C3 C4 H4 120.4(12)
C5 C4 H4 119.0(12)
C4 C5 C6 120.40(12)
C4 C5 H5 119.5(9)
C6 C5 H5 120.1(9)
C5 C6 C1 118.91(11)
C5 C6 N1 120.02(11)
C1 C6 N1 121.00(11)
O1 C7 N1 122.17(12)
O1 C7 C8 121.54(11)
N1 C7 C8 116.29(10)
C7 C8 S1 110.02(9)
C7 C8 H8A 110.9(10)
S1 C8 H8A 109.3(10)
C7 C8 H8B 108.0(11)
S1 C8 H8B 107.6(10)
H8A C8 H8B 110.9(14)
N1 C9 H9A 107.2(10)
N1 C9 H9B 110.2(11)
H9A C9 H9B 111.7(14)
N1 C9 H9C 108.8(10)
H9A C9 H9C 111.4(14)
H9B C9 H9C 107.6(13)

loop_
_geom_bond_atom_site_label_1
_geom_bond_atom_site_label_2
_geom_bond_distance
S1 C1 1.7589(13)
S1 C8 1.8067(14)
O1 C7 1.2257(15)
N1 C7 1.3680(16)
N1 C6 1.4183(15)
N1 C9 1.4684(16)
C1 C2 1.3924(18)
C1 C6 1.4042(17)
C2 C3 1.385(2)
C2 H2 0.943(18)
C3 C4 1.384(2)
C3 H3 0.97(2)
C4 C5 1.3846(19)
C4 H4 0.94(2)
C5 C6 1.3967(17)
C5 H5 0.979(17)
C7 C8 1.5040(18)
C8 H8A 0.937(19)
C8 H8B 0.983(18)
C9 H9A 0.998(17)
C9 H9B 0.998(19)
C9 H9C 0.995(17)

loop_
_geom_hbond_atom_site_label_D
_geom_hbond_atom_site_label_H
_geom_hbond_atom_site_label_A
_geom_hbond_site_symmetry_A
_geom_hbond_distance_DH
_geom_hbond_distance_HA
_geom_hbond_distance_DA
_geom_hbond_angle_DHA
C8 H8B O1 4_556 0.983(18) 2.301(18) 3.2819(16) 175.0(15)
C9 H9B O1 8_665 0.998(19) 2.62(2) 3.6157(17) 173.3(15)
C9 H9C O1 4_456 0.995(17) 2.512(17) 3.4265(16) 152.6(14)

loop_
_geom_torsion_atom_site_label_1
_geom_torsion_atom_site_label_2
_geom_torsion_atom_site_label_3
_geom_torsion_atom_site_label_4
_geom_torsion
C8 S1 C1 C2 -145.51(11)
C8 S1 C1 C6 34.01(11)
C6 C1 C2 C3 -1.42(19)
S1 C1 C2 C3 178.10(11)
C1 C2 C3 C4 -1.6(2)
C2 C3 C4 C5 2.8(2)
C3 C4 C5 C6 -1.0(2)
C4 C5 C6 C1 -1.97(19)
C4 C5 C6 N1 175.26(11)
C2 C1 C6 C5 3.18(18)
S1 C1 C6 C5 -176.35(9)
C2 C1 C6 N1 -174.02(11)
S1 C1 C6 N1 6.45(16)
C7 N1 C6 C5 152.11(12)
C9 N1 C6 C5 -25.19(16)
C7 N1 C6 C1 -30.72(17)
C9 N1 C6 C1 151.98(12)
C6 N1 C7 O1 178.39(11)
C9 N1 C7 O1 -4.28(17)
C6 N1 C7 C8 -1.19(16)
C9 N1 C7 C8 176.13(11)
O1 C7 C8 S1 -129.74(11)
N1 C7 C8 S1 49.85(13)
C1 S1 C8 C7 -60.08(9)

_cod_database_fobs_code 1545495
